data_7710104
loop_
_publ_author_name
'Palmese, Marco'
'P\'erez-Torrente, Jes\'us J.'
'Passarelli, Vincenzo'

_publ_section_title
;
 Synthesis and reactivity of an iridium complex based on a tridentate
 aminophosphano ligand
;
_journal_name_full 'Dalton Transactions'
_journal_paper_doi 10.1039/D2DT00794K
_journal_year 2022
_chemical_formula_moiety 'C40 H40 N2 P2 Si'
_chemical_formula_sum 'C40 H40 N2 P2 Si'
_chemical_formula_weight 638.77
_space_group_crystal_system monoclinic
_space_group_IT_number 14
_space_group_name_Hall '-P 2ybc'
_space_group_name_H-M_alt 'P 1 21/c 1'
_atom_sites_solution_hydrogens geom
_atom_sites_solution_primary heavy
_atom_sites_solution_secondary difmap
_audit_creation_method SHELXL-2014/7
_audit_update_record
;
2022-03-01 deposited with the CCDC.	2022-04-20 downloaded from the CCDC.
;
_cell_angle_alpha 90
_cell_angle_beta 107.176(2)
_cell_angle_gamma 90
_cell_formula_units_Z 4
_cell_length_a 23.093(3)
_cell_length_b 9.0864(13)
_cell_length_c 17.039(2)
_cell_measurement_reflns_used 9988
_cell_measurement_temperature 100(2)
_cell_measurement_theta_max 28.346
_cell_measurement_theta_min 2.398
_cell_volume 3415.9(8)
_computing_cell_refinement 'SAINT+ in APEX2 (Bruker AXS,2008)'
_computing_data_collection 'SMART in APEX2 (Bruker AXS,2008)'
_computing_data_reduction 'SAINT+ in APEX2 (Bruker AXS,2008)'
_computing_molecular_graphics 'XP program, SHELXTL v6.12, Bruker2000'
_computing_publication_material 'XCIF program, PLATON(Spek, 1998)'
_computing_structure_refinement 'SHELXL-2014/7 (Sheldrick, 2014)'
_computing_structure_solution 'SHELXS-2013 (Sheldrick, 2008)'
_diffrn_ambient_temperature 100(2)
_diffrn_detector_area_resol_mean 8.26
_diffrn_measured_fraction_theta_full 0.999
_diffrn_measured_fraction_theta_max 0.999
_diffrn_measurement_device_type 'Bruker APEX DUO system'
_diffrn_measurement_method '\w and \f rotations with narrow frames'
_diffrn_radiation_monochromator graphite
_diffrn_radiation_source 'fine-focus sealed tube'
_diffrn_radiation_type MoK\a
_diffrn_radiation_wavelength 0.71073
_diffrn_reflns_av_R_equivalents 0.0406
_diffrn_reflns_av_unetI/netI 0.0204
_diffrn_reflns_Laue_measured_fraction_full 0.999
_diffrn_reflns_Laue_measured_fraction_max 0.999
_diffrn_reflns_limit_h_max 28
_diffrn_reflns_limit_h_min 0
_diffrn_reflns_limit_k_max 0
_diffrn_reflns_limit_k_min -11
_diffrn_reflns_limit_l_max 20
_diffrn_reflns_limit_l_min -21
_diffrn_reflns_number 65969
_diffrn_reflns_point_group_measured_fraction_full 0.999
_diffrn_reflns_point_group_measured_fraction_max 0.999
_diffrn_reflns_theta_full 25.000
_diffrn_reflns_theta_max 26.370
_diffrn_reflns_theta_min 1.846
_exptl_absorpt_coefficient_mu 0.194
_exptl_absorpt_correction_T_max 0.745687
_exptl_absorpt_correction_T_min 0.664098
_exptl_absorpt_correction_type multi-scan
_exptl_absorpt_process_details
;
Sheldrick, G. M. (2008), TWINABS, University of Gottingen
;
_exptl_crystal_colour colorless
_exptl_crystal_density_diffrn 1.242
_exptl_crystal_description prism
_exptl_crystal_F_000 1352
_exptl_crystal_size_max 0.300
_exptl_crystal_size_mid 0.280
_exptl_crystal_size_min 0.200
_refine_diff_density_max 0.468
_refine_diff_density_min -0.326
_refine_diff_density_rms 0.070
_refine_ls_extinction_method none
_refine_ls_goodness_of_fit_ref 1.081
_refine_ls_hydrogen_treatment constr
_refine_ls_matrix_type full
_refine_ls_number_parameters 410
_refine_ls_number_reflns 6980
_refine_ls_number_restraints 0
_refine_ls_restrained_S_all 1.081
_refine_ls_R_factor_all 0.0517
_refine_ls_R_factor_gt 0.0435
_refine_ls_shift/su_max 0.000
_refine_ls_shift/su_mean 0.000
_refine_ls_structure_factor_coef Fsqd
_refine_ls_weighting_details 'w=1/[\s^2^(Fo^2^)+(0.0869P)^2^+1.9548P] where P=(Fo^2^+2Fc^2^)/3'
_refine_ls_weighting_scheme calc
_refine_ls_wR_factor_gt 0.1332
_refine_ls_wR_factor_ref 0.1380
_reflns_Friedel_coverage 0.000
_reflns_number_gt 6002
_reflns_number_total 6980
_reflns_threshold_expression 'I > 2\s(I)'
_cod_data_source_file d2dt00794k2.cif
_cod_data_source_block SiNP
_cod_original_sg_symbol_H-M 'P 21/c'
_cod_database_code 7710104
_shelx_shelxl_version_number 2014/7
_shelx_space_group_comment
;
The symmetry employed for this shelxl refinement is uniquely defined
by the following loop, which should always be used as a source of
symmetry information in preference to the above space-group names.
They are only intended as comments.
;

loop_
_space_group_symop_operation_xyz
'x, y, z'
'-x, y+1/2, -z+1/2'
'-x, -y, -z'
'x, -y-1/2, z-1/2'

loop_
_atom_site_label
_atom_site_type_symbol
_atom_site_fract_x
_atom_site_fract_y
_atom_site_fract_z
_atom_site_U_iso_or_equiv
_atom_site_adp_type
_atom_site_occupancy
_atom_site_site_symmetry_order
_atom_site_calc_flag
_atom_site_refinement_flags_posn
_atom_site_refinement_flags_adp
_atom_site_refinement_flags_occupancy
_atom_site_disorder_assembly
_atom_site_disorder_group
C1 C 0.23772(9) -0.0157(2) 0.05932(12) 0.0204(4) Uani 1 1 d . . . . .
H1A H 0.2581 0.0247 0.0211 0.031 Uiso 1 1 calc R U . . .
H1B H 0.1998 -0.0632 0.0282 0.031 Uiso 1 1 calc R U . . .
H1C H 0.2641 -0.0883 0.0951 0.031 Uiso 1 1 calc R U . . .
C10 C 0.12468(10) -0.1187(2) 0.33358(13) 0.0212(4) Uani 1 1 d . . . . .
H10 H 0.0875 -0.1086 0.2912 0.025 Uiso 1 1 calc R U . . .
C4 C 0.07866(9) -0.1298(2) 0.07368(12) 0.0173(4) Uani 1 1 d . . . . .
H4 H 0.0927 -0.0398 0.0575 0.021 Uiso 1 1 calc R U . . .
C9 C 0.17868(9) -0.1333(2) 0.31330(12) 0.0173(4) Uani 1 1 d . . . . .
C18 C 0.09736(10) 0.3617(2) 0.31042(12) 0.0199(4) Uani 1 1 d . . . . .
C3 C 0.11085(9) -0.1959(2) 0.14773(11) 0.0163(4) Uani 1 1 d . . . . .
C12 C 0.17888(12) -0.1333(2) 0.47768(13) 0.0278(5) Uani 1 1 d . . . . .
H12 H 0.1788 -0.1332 0.5334 0.033 Uiso 1 1 calc R U . . .
C16 C 0.09065(9) 0.1692(2) 0.20930(12) 0.0195(4) Uani 1 1 d . . . . .
H16 H 0.0663 0.1073 0.1675 0.023 Uiso 1 1 calc R U . . .
C14 C 0.23294(9) -0.1488(2) 0.37739(12) 0.0206(4) Uani 1 1 d . . . . .
H14 H 0.2701 -0.1602 0.3648 0.025 Uiso 1 1 calc R U . . .
C11 C 0.12484(11) -0.1188(2) 0.41508(14) 0.0273(5) Uani 1 1 d . . . . .
H11 H 0.0878 -0.1089 0.4281 0.033 Uiso 1 1 calc R U . . .
C19 C 0.16020(10) 0.3531(2) 0.33009(12) 0.0213(4) Uani 1 1 d . . . . .
H19 H 0.1845 0.4166 0.3710 0.026 Uiso 1 1 calc R U . . .
C5 C 0.02608(9) -0.1951(2) 0.02331(12) 0.0205(4) Uani 1 1 d . . . . .
H5 H 0.0046 -0.1492 -0.0270 0.025 Uiso 1 1 calc R U . . .
C15 C 0.15378(9) 0.1607(2) 0.22966(11) 0.0157(4) Uani 1 1 d . . . . .
C20 C 0.18810(9) 0.2534(2) 0.29098(12) 0.0192(4) Uani 1 1 d . . . . .
H20 H 0.2311 0.2485 0.3063 0.023 Uiso 1 1 calc R U . . .
C21 C 0.06684(10) 0.4709(2) 0.35228(13) 0.0264(5) Uani 1 1 d . . . . .
H21A H 0.0413 0.5375 0.3112 0.040 Uiso 1 1 calc R U . . .
H21B H 0.0977 0.5280 0.3926 0.040 Uiso 1 1 calc R U . . .
H21C H 0.0417 0.4179 0.3802 0.040 Uiso 1 1 calc R U . . .
C7 C 0.03703(10) -0.3943(2) 0.11862(14) 0.0268(5) Uani 1 1 d . . . . .
H7 H 0.0228 -0.4844 0.1343 0.032 Uiso 1 1 calc R U . . .
C13 C 0.23288(11) -0.1478(2) 0.45882(13) 0.0266(5) Uani 1 1 d . . . . .
H13 H 0.2699 -0.1572 0.5016 0.032 Uiso 1 1 calc R U . . .
C6 C 0.00495(10) -0.3259(2) 0.04599(13) 0.0235(4) Uani 1 1 d . . . . .
H6 H -0.0313 -0.3688 0.0120 0.028 Uiso 1 1 calc R U . . .
C17 C 0.06320(9) 0.2676(2) 0.24968(13) 0.0217(4) Uani 1 1 d . . . . .
H17 H 0.0202 0.2708 0.2356 0.026 Uiso 1 1 calc R U . . .
C2 C 0.17023(9) 0.2751(2) 0.05827(12) 0.0204(4) Uani 1 1 d . . . . .
H2A H 0.1609 0.3509 0.0936 0.031 Uiso 1 1 calc R U . . .
H2B H 0.1326 0.2280 0.0259 0.031 Uiso 1 1 calc R U . . .
H2C H 0.1904 0.3205 0.0212 0.031 Uiso 1 1 calc R U . . .
C8 C 0.09022(10) -0.3309(2) 0.16863(12) 0.0227(4) Uani 1 1 d . . . . .
H8 H 0.1127 -0.3800 0.2174 0.027 Uiso 1 1 calc R U . . .
C29 C 0.40244(9) 0.3777(2) 0.32656(13) 0.0202(4) Uani 1 1 d . . . . .
H29 H 0.4217 0.3239 0.2935 0.024 Uiso 1 1 calc R U . . .
C35 C 0.38790(9) 0.0916(2) 0.17976(12) 0.0185(4) Uani 1 1 d . . . . .
H35 H 0.3903 0.1450 0.1329 0.022 Uiso 1 1 calc R U . . .
C34 C 0.33932(9) 0.1154(2) 0.21118(12) 0.0156(4) Uani 1 1 d . . . . .
C37 C 0.43014(9) -0.0928(2) 0.28413(12) 0.0187(4) Uani 1 1 d . . . . .
C38 C 0.38067(9) -0.0708(2) 0.31372(12) 0.0199(4) Uani 1 1 d . . . . .
H38 H 0.3769 -0.1283 0.3585 0.024 Uiso 1 1 calc R U . . .
C28 C 0.34369(9) 0.4333(2) 0.29178(11) 0.0175(4) Uani 1 1 d . . . . .
C23 C 0.34965(9) 0.3891(2) 0.05498(12) 0.0197(4) Uani 1 1 d . . . . .
H23 H 0.3242 0.3061 0.0368 0.024 Uiso 1 1 calc R U . . .
C39 C 0.33665(9) 0.0337(2) 0.27893(11) 0.0182(4) Uani 1 1 d . . . . .
H39 H 0.3043 0.0495 0.3018 0.022 Uiso 1 1 calc R U . . .
C36 C 0.43267(9) -0.0094(2) 0.21655(13) 0.0206(4) Uani 1 1 d . . . . .
H36 H 0.4660 -0.0221 0.1952 0.025 Uiso 1 1 calc R U . . .
C27 C 0.38744(10) 0.5822(2) 0.15270(12) 0.0237(4) Uani 1 1 d . . . . .
H27 H 0.3881 0.6319 0.2020 0.028 Uiso 1 1 calc R U . . .
C26 C 0.42283(11) 0.6341(2) 0.10536(14) 0.0284(5) Uani 1 1 d . . . . .
H26 H 0.4477 0.7183 0.1226 0.034 Uiso 1 1 calc R U . . .
C22 C 0.35081(9) 0.4575(2) 0.12884(11) 0.0172(4) Uani 1 1 d . . . . .
C33 C 0.31732(9) 0.5159(2) 0.34144(13) 0.0229(4) Uani 1 1 d . . . . .
H33 H 0.2777 0.5549 0.3187 0.028 Uiso 1 1 calc R U . . .
C24 C 0.38508(10) 0.4407(2) 0.00767(12) 0.0223(4) Uani 1 1 d . . . . .
H24 H 0.3841 0.3921 -0.0421 0.027 Uiso 1 1 calc R U . . .
C30 C 0.43255(10) 0.4013(2) 0.40929(13) 0.0255(5) Uani 1 1 d . . . . .
H30 H 0.4719 0.3612 0.4328 0.031 Uiso 1 1 calc R U . . .
C32 C 0.34824(11) 0.5420(3) 0.42387(13) 0.0286(5) Uani 1 1 d . . . . .
H32 H 0.3301 0.5999 0.4566 0.034 Uiso 1 1 calc R U . . .
C31 C 0.40551(11) 0.4832(3) 0.45777(13) 0.0292(5) Uani 1 1 d . . . . .
H31 H 0.4263 0.4988 0.5142 0.035 Uiso 1 1 calc R U . . .
C25 C 0.42187(10) 0.5631(3) 0.03287(13) 0.0264(5) Uani 1 1 d . . . . .
H25 H 0.4463 0.5981 0.0007 0.032 Uiso 1 1 calc R U . . .
C40 C 0.47875(9) -0.2032(2) 0.32346(13) 0.0240(4) Uani 1 1 d . . . . .
H40A H 0.5141 -0.1518 0.3591 0.036 Uiso 1 1 calc R U . . .
H40B H 0.4905 -0.2567 0.2806 0.036 Uiso 1 1 calc R U . . .
H40C H 0.4632 -0.2729 0.3563 0.036 Uiso 1 1 calc R U . . .
Si Si 0.22095(2) 0.13512(6) 0.12270(3) 0.01363(13) Uani 1 1 d . . . . .
P2 P 0.29719(2) 0.40444(5) 0.18485(3) 0.01555(13) Uani 1 1 d . . . . .
P1 P 0.18543(2) -0.12708(5) 0.20864(3) 0.01478(13) Uani 1 1 d . . . . .
N2 N 0.29068(7) 0.21694(18) 0.17342(9) 0.0152(3) Uani 1 1 d . . . . .
N1 N 0.18328(7) 0.05966(17) 0.18854(9) 0.0150(3) Uani 1 1 d . . . . .

loop_
_atom_site_aniso_label
_atom_site_aniso_U_11
_atom_site_aniso_U_22
_atom_site_aniso_U_33
_atom_site_aniso_U_23
_atom_site_aniso_U_13
_atom_site_aniso_U_12
C1 0.0225(10) 0.0192(10) 0.0211(9) -0.0046(8) 0.0091(8) -0.0048(8)
C10 0.0230(10) 0.0169(10) 0.0248(10) 0.0036(8) 0.0092(8) 0.0003(8)
C4 0.0188(10) 0.0141(9) 0.0195(9) -0.0010(7) 0.0062(8) 0.0001(7)
C9 0.0229(10) 0.0126(9) 0.0164(9) 0.0013(7) 0.0061(8) -0.0018(7)
C18 0.0266(11) 0.0145(9) 0.0225(10) 0.0041(7) 0.0132(8) 0.0037(8)
C3 0.0156(9) 0.0153(9) 0.0187(9) -0.0028(7) 0.0060(7) -0.0008(7)
C12 0.0533(15) 0.0140(10) 0.0184(10) 0.0011(7) 0.0143(10) -0.0008(9)
C16 0.0181(10) 0.0165(9) 0.0238(10) -0.0004(8) 0.0058(8) -0.0016(8)
C14 0.0210(10) 0.0163(9) 0.0229(10) 0.0043(8) 0.0040(8) -0.0033(8)
C11 0.0382(13) 0.0189(10) 0.0319(12) 0.0041(8) 0.0211(10) 0.0039(9)
C19 0.0220(10) 0.0218(10) 0.0202(9) -0.0037(8) 0.0066(8) -0.0009(8)
C5 0.0193(10) 0.0222(10) 0.0182(9) -0.0026(8) 0.0026(8) 0.0028(8)
C15 0.0179(9) 0.0123(9) 0.0177(9) 0.0023(7) 0.0067(7) 0.0007(7)
C20 0.0179(9) 0.0192(10) 0.0211(9) -0.0014(8) 0.0067(8) -0.0002(8)
C21 0.0318(12) 0.0234(11) 0.0291(11) 0.0005(9) 0.0170(9) 0.0061(9)
C7 0.0303(12) 0.0176(10) 0.0307(11) 0.0000(8) 0.0060(9) -0.0081(9)
C13 0.0353(12) 0.0174(10) 0.0213(10) 0.0033(8) -0.0006(9) -0.0060(9)
C6 0.0212(10) 0.0209(10) 0.0265(10) -0.0078(8) 0.0041(8) -0.0024(8)
C17 0.0178(10) 0.0196(10) 0.0298(10) 0.0038(8) 0.0104(8) 0.0033(8)
C2 0.0182(10) 0.0202(10) 0.0207(9) 0.0029(8) 0.0024(8) -0.0018(8)
C8 0.0258(11) 0.0186(10) 0.0212(10) 0.0022(8) 0.0030(8) -0.0039(8)
C29 0.0184(10) 0.0186(10) 0.0232(10) -0.0025(8) 0.0057(8) -0.0038(8)
C35 0.0205(10) 0.0154(9) 0.0226(10) 0.0005(7) 0.0110(8) -0.0018(8)
C34 0.0148(9) 0.0117(9) 0.0187(9) -0.0026(7) 0.0025(7) -0.0016(7)
C37 0.0159(9) 0.0143(9) 0.0227(10) -0.0038(7) 0.0007(8) -0.0007(7)
C38 0.0215(10) 0.0201(10) 0.0169(9) 0.0006(7) 0.0038(8) 0.0005(8)
C28 0.0197(10) 0.0151(9) 0.0172(9) -0.0021(7) 0.0050(7) -0.0055(7)
C23 0.0218(10) 0.0152(9) 0.0192(9) 0.0013(7) 0.0017(8) -0.0009(8)
C39 0.0165(9) 0.0214(10) 0.0168(9) -0.0023(7) 0.0049(7) -0.0008(8)
C36 0.0179(10) 0.0157(10) 0.0310(11) -0.0039(8) 0.0117(8) -0.0013(8)
C27 0.0301(11) 0.0204(10) 0.0198(10) -0.0013(8) 0.0064(8) -0.0089(9)
C26 0.0318(12) 0.0232(11) 0.0297(11) 0.0007(9) 0.0083(9) -0.0139(9)
C22 0.0177(9) 0.0155(9) 0.0176(9) 0.0025(7) 0.0040(7) -0.0019(8)
C33 0.0189(10) 0.0227(10) 0.0290(11) -0.0057(8) 0.0100(8) -0.0041(8)
C24 0.0273(11) 0.0223(10) 0.0170(9) 0.0026(8) 0.0059(8) 0.0016(8)
C30 0.0256(11) 0.0235(11) 0.0242(11) 0.0001(8) 0.0026(9) -0.0051(9)
C32 0.0330(12) 0.0315(12) 0.0265(11) -0.0111(9) 0.0168(9) -0.0097(10)
C31 0.0361(13) 0.0326(12) 0.0185(10) -0.0038(9) 0.0072(9) -0.0142(10)
C25 0.0281(11) 0.0300(12) 0.0213(10) 0.0058(9) 0.0073(9) -0.0055(9)
C40 0.0186(10) 0.0207(10) 0.0297(11) -0.0009(8) 0.0027(8) 0.0033(8)
Si 0.0136(3) 0.0128(3) 0.0148(3) -0.00050(18) 0.00458(19) -0.00144(19)
P2 0.0155(2) 0.0127(2) 0.0180(2) -0.00128(18) 0.00422(19) -0.00118(18)
P1 0.0156(3) 0.0130(2) 0.0161(2) 0.00033(17) 0.00515(19) -0.00033(18)
N2 0.0129(8) 0.0124(8) 0.0199(8) -0.0005(6) 0.0043(6) -0.0011(6)
N1 0.0175(8) 0.0111(7) 0.0176(7) -0.0006(6) 0.0070(6) -0.0006(6)

loop_
_atom_type_symbol
_atom_type_description
_atom_type_scat_dispersion_real
_atom_type_scat_dispersion_imag
_atom_type_scat_source
C C 0.0033 0.0016 'International Tables Vol C Tables 4.2.6.8 and 6.1.1.4'
H H 0.0000 0.0000 'International Tables Vol C Tables 4.2.6.8 and 6.1.1.4'
N N 0.0061 0.0033 'International Tables Vol C Tables 4.2.6.8 and 6.1.1.4'
Si Si 0.0817 0.0704 'International Tables Vol C Tables 4.2.6.8 and 6.1.1.4'
P P 0.1023 0.0942 'International Tables Vol C Tables 4.2.6.8 and 6.1.1.4'

loop_
_geom_angle_atom_site_label_1
_geom_angle_atom_site_label_2
_geom_angle_atom_site_label_3
_geom_angle
_geom_angle_site_symmetry_1
_geom_angle_site_symmetry_3
_geom_angle_publ_flag
Si C1 H1A 109.5 . . ?
Si C1 H1B 109.5 . . ?
H1A C1 H1B 109.5 . . ?
Si C1 H1C 109.5 . . ?
H1A C1 H1C 109.5 . . ?
H1B C1 H1C 109.5 . . ?
C11 C10 C9 120.6(2) . . ?
C11 C10 H10 119.7 . . ?
C9 C10 H10 119.7 . . ?
C5 C4 C3 120.49(18) . . ?
C5 C4 H4 119.8 . . ?
C3 C4 H4 119.8 . . ?
C10 C9 C14 118.31(18) . . ?
C10 C9 P1 125.16(16) . . ?
C14 C9 P1 116.48(15) . . ?
C19 C18 C17 117.77(18) . . ?
C19 C18 C21 121.41(19) . . ?
C17 C18 C21 120.82(19) . . ?
C4 C3 C8 118.44(18) . . ?
C4 C3 P1 121.59(15) . . ?
C8 C3 P1 119.14(15) . . ?
C13 C12 C11 119.89(19) . . ?
C13 C12 H12 120.1 . . ?
C11 C12 H12 120.1 . . ?
C17 C16 C15 120.50(19) . . ?
C17 C16 H16 119.7 . . ?
C15 C16 H16 119.7 . . ?
C13 C14 C9 120.8(2) . . ?
C13 C14 H14 119.6 . . ?
C9 C14 H14 119.6 . . ?
C10 C11 C12 120.4(2) . . ?
C10 C11 H11 119.8 . . ?
C12 C11 H11 119.8 . . ?
C20 C19 C18 121.24(19) . . ?
C20 C19 H19 119.4 . . ?
C18 C19 H19 119.4 . . ?
C6 C5 C4 120.54(19) . . ?
C6 C5 H5 119.7 . . ?
C4 C5 H5 119.7 . . ?
C20 C15 C16 118.25(18) . . ?
C20 C15 N1 120.25(17) . . ?
C16 C15 N1 121.50(17) . . ?
C19 C20 C15 120.81(19) . . ?
C19 C20 H20 119.6 . . ?
C15 C20 H20 119.6 . . ?
C18 C21 H21A 109.5 . . ?
C18 C21 H21B 109.5 . . ?
H21A C21 H21B 109.5 . . ?
C18 C21 H21C 109.5 . . ?
H21A C21 H21C 109.5 . . ?
H21B C21 H21C 109.5 . . ?
C6 C7 C8 120.1(2) . . ?
C6 C7 H7 119.9 . . ?
C8 C7 H7 119.9 . . ?
C12 C13 C14 120.0(2) . . ?
C12 C13 H13 120.0 . . ?
C14 C13 H13 120.0 . . ?
C5 C6 C7 119.65(19) . . ?
C5 C6 H6 120.2 . . ?
C7 C6 H6 120.2 . . ?
C16 C17 C18 121.42(19) . . ?
C16 C17 H17 119.3 . . ?
C18 C17 H17 119.3 . . ?
Si C2 H2A 109.5 . . ?
Si C2 H2B 109.5 . . ?
H2A C2 H2B 109.5 . . ?
Si C2 H2C 109.5 . . ?
H2A C2 H2C 109.5 . . ?
H2B C2 H2C 109.5 . . ?
C7 C8 C3 120.70(19) . . ?
C7 C8 H8 119.6 . . ?
C3 C8 H8 119.6 . . ?
C30 C29 C28 120.23(19) . . ?
C30 C29 H29 119.9 . . ?
C28 C29 H29 119.9 . . ?
C36 C35 C34 120.38(18) . . ?
C36 C35 H35 119.8 . . ?
C34 C35 H35 119.8 . . ?
C39 C34 C35 118.32(18) . . ?
C39 C34 N2 119.36(17) . . ?
C35 C34 N2 122.26(17) . . ?
C38 C37 C36 117.35(18) . . ?
C38 C37 C40 121.20(18) . . ?
C36 C37 C40 121.45(19) . . ?
C39 C38 C37 121.27(18) . . ?
C39 C38 H38 119.4 . . ?
C37 C38 H38 119.4 . . ?
C33 C28 C29 118.48(18) . . ?
C33 C28 P2 116.40(15) . . ?
C29 C28 P2 125.12(15) . . ?
C24 C23 C22 121.01(19) . . ?
C24 C23 H23 119.5 . . ?
C22 C23 H23 119.5 . . ?
C34 C39 C38 120.88(18) . . ?
C34 C39 H39 119.6 . . ?
C38 C39 H39 119.6 . . ?
C35 C36 C37 121.74(18) . . ?
C35 C36 H36 119.1 . . ?
C37 C36 H36 119.1 . . ?
C26 C27 C22 120.98(19) . . ?
C26 C27 H27 119.5 . . ?
C22 C27 H27 119.5 . . ?
C25 C26 C27 120.1(2) . . ?
C25 C26 H26 120.0 . . ?
C27 C26 H26 120.0 . . ?
C23 C22 C27 118.07(18) . . ?
C23 C22 P2 120.99(15) . . ?
C27 C22 P2 120.24(15) . . ?
C32 C33 C28 121.0(2) . . ?
C32 C33 H33 119.5 . . ?
C28 C33 H33 119.5 . . ?
C25 C24 C23 120.16(19) . . ?
C25 C24 H24 119.9 . . ?
C23 C24 H24 119.9 . . ?
C31 C30 C29 120.4(2) . . ?
C31 C30 H30 119.8 . . ?
C29 C30 H30 119.8 . . ?
C31 C32 C33 119.8(2) . . ?
C31 C32 H32 120.1 . . ?
C33 C32 H32 120.1 . . ?
C32 C31 C30 120.0(2) . . ?
C32 C31 H31 120.0 . . ?
C30 C31 H31 120.0 . . ?
C26 C25 C24 119.7(2) . . ?
C26 C25 H25 120.2 . . ?
C24 C25 H25 120.2 . . ?
C37 C40 H40A 109.5 . . ?
C37 C40 H40B 109.5 . . ?
H40A C40 H40B 109.5 . . ?
C37 C40 H40C 109.5 . . ?
H40A C40 H40C 109.5 . . ?
H40B C40 H40C 109.5 . . ?
N1 Si N2 114.11(8) . . ?
N1 Si C2 107.56(9) . . ?
N2 Si C2 109.20(9) . . ?
N1 Si C1 108.21(8) . . ?
N2 Si C1 106.33(9) . . ?
C2 Si C1 111.48(10) . . ?
N2 P2 C22 104.57(8) . . ?
N2 P2 C28 105.05(8) . . ?
C22 P2 C28 101.03(9) . . ?
N1 P1 C9 102.53(8) . . ?
N1 P1 C3 104.76(8) . . ?
C9 P1 C3 101.76(9) . . ?
C34 N2 P2 123.45(12) . . ?
C34 N2 Si 115.32(12) . . ?
P2 N2 Si 120.94(9) . . ?
C15 N1 P1 121.22(12) . . ?
C15 N1 Si 117.24(12) . . ?
P1 N1 Si 121.40(9) . . ?

loop_
_geom_bond_atom_site_label_1
_geom_bond_atom_site_label_2
_geom_bond_distance
_geom_bond_site_symmetry_2
_geom_bond_publ_flag
C1 Si 1.855(2) . ?
C1 H1A 0.9800 . ?
C1 H1B 0.9800 . ?
C1 H1C 0.9800 . ?
C10 C11 1.388(3) . ?
C10 C9 1.395(3) . ?
C10 H10 0.9500 . ?
C4 C5 1.395(3) . ?
C4 C3 1.397(3) . ?
C4 H4 0.9500 . ?
C9 C14 1.405(3) . ?
C9 P1 1.836(2) . ?
C18 C19 1.392(3) . ?
C18 C17 1.394(3) . ?
C18 C21 1.512(3) . ?
C3 C8 1.400(3) . ?
C3 P1 1.838(2) . ?
C12 C13 1.383(3) . ?
C12 C11 1.388(3) . ?
C12 H12 0.9500 . ?
C16 C17 1.390(3) . ?
C16 C15 1.398(3) . ?
C16 H16 0.9500 . ?
C14 C13 1.388(3) . ?
C14 H14 0.9500 . ?
C11 H11 0.9500 . ?
C19 C20 1.391(3) . ?
C19 H19 0.9500 . ?
C5 C6 1.383(3) . ?
C5 H5 0.9500 . ?
C15 C20 1.393(3) . ?
C15 N1 1.442(2) . ?
C20 H20 0.9500 . ?
C21 H21A 0.9800 . ?
C21 H21B 0.9800 . ?
C21 H21C 0.9800 . ?
C7 C6 1.387(3) . ?
C7 C8 1.396(3) . ?
C7 H7 0.9500 . ?
C13 H13 0.9500 . ?
C6 H6 0.9500 . ?
C17 H17 0.9500 . ?
C2 Si 1.854(2) . ?
C2 H2A 0.9800 . ?
C2 H2B 0.9800 . ?
C2 H2C 0.9800 . ?
C8 H8 0.9500 . ?
C29 C30 1.392(3) . ?
C29 C28 1.404(3) . ?
C29 H29 0.9500 . ?
C35 C36 1.386(3) . ?
C35 C34 1.395(3) . ?
C35 H35 0.9500 . ?
C34 C39 1.389(3) . ?
C34 N2 1.449(2) . ?
C37 C38 1.393(3) . ?
C37 C36 1.395(3) . ?
C37 C40 1.507(3) . ?
C38 C39 1.389(3) . ?
C38 H38 0.9500 . ?
C28 C33 1.398(3) . ?
C28 P2 1.840(2) . ?
C23 C24 1.389(3) . ?
C23 C22 1.397(3) . ?
C23 H23 0.9500 . ?
C39 H39 0.9500 . ?
C36 H36 0.9500 . ?
C27 C26 1.389(3) . ?
C27 C22 1.400(3) . ?
C27 H27 0.9500 . ?
C26 C25 1.388(3) . ?
C26 H26 0.9500 . ?
C22 P2 1.837(2) . ?
C33 C32 1.395(3) . ?
C33 H33 0.9500 . ?
C24 C25 1.388(3) . ?
C24 H24 0.9500 . ?
C30 C31 1.389(3) . ?
C30 H30 0.9500 . ?
C32 C31 1.385(3) . ?
C32 H32 0.9500 . ?
C31 H31 0.9500 . ?
C25 H25 0.9500 . ?
C40 H40A 0.9800 . ?
C40 H40B 0.9800 . ?
C40 H40C 0.9800 . ?
Si N1 1.7498(16) . ?
Si N2 1.7521(16) . ?
P2 N2 1.7163(17) . ?
P1 N1 1.7288(16) . ?
